data_4081301
loop_
_publ_author_name
'Tang, Jian-Hong'
'Wu, Si-Hai'
'Shao, Jiang-Yang'
'Nie, Hai-Jing'
'Zhong, Yu-Wu'

_publ_section_title
;
 Ruthenium-Amine Electronic Coupling Bridged through Phen-1,3-diyl Versus
 Phen-1,4-diyl: Reverse of the Charge Transfer Direction
;
_journal_issue 16
_journal_name_full Organometallics
_journal_page_first 4564
_journal_paper_doi 10.1021/om400519b
_journal_volume 32
_journal_year 2013
_chemical_formula_moiety 'C45 H37 N6 Ru, F6 P, C H Cl3'
_chemical_formula_sum 'C46 H38 Cl3 F6 N6 P Ru'
_chemical_formula_weight 1027.21
_chemical_name_systematic
; 
 ? 
;
_space_group_IT_number 2
_symmetry_cell_setting triclinic
_symmetry_space_group_name_Hall '-P 1'
_symmetry_space_group_name_H-M 'P -1'
_atom_sites_solution_hydrogens geom
_atom_sites_solution_primary direct
_atom_sites_solution_secondary difmap
_audit_creation_method SHELXL-97
_cell_angle_alpha 84.100(10)
_cell_angle_beta 77.970(10)
_cell_angle_gamma 82.130(9)
_cell_formula_units_Z 2
_cell_length_a 13.765(4)
_cell_length_b 14.046(4)
_cell_length_c 14.086(4)
_cell_measurement_reflns_used 8686
_cell_measurement_temperature 173(2)
_cell_measurement_theta_max 27.43
_cell_measurement_theta_min 1.90
_cell_volume 2630.8(13)
_computing_cell_refinement 'CrystalClear (Rigaku Inc., 2007)'
_computing_data_collection 'CrystalClear (Rigaku Inc., 2007)'
_computing_data_reduction 'CrystalClear (Rigaku Inc., 2007)'
_computing_molecular_graphics 'Olex2 ver 1.1'
_computing_publication_material 'SHELX97 (Sheldrick, 2008)'
_computing_structure_refinement 'Olex2 ver 1.1'
_computing_structure_solution 'SHELXS-97 (Sheldrick, 2008)'
_diffrn_ambient_temperature 173(2)
_diffrn_measured_fraction_theta_full 0.989
_diffrn_measured_fraction_theta_max 0.989
_diffrn_measurement_device_type 'Saturn724+ CCD'
_diffrn_measurement_method '\w scans at fixed \c = 45\%'
_diffrn_radiation_monochromator graphite
_diffrn_radiation_source 'sealed tube'
_diffrn_radiation_type MoK\a
_diffrn_radiation_wavelength 0.71073
_diffrn_reflns_av_R_equivalents 0.0649
_diffrn_reflns_av_sigmaI/netI 0.0955
_diffrn_reflns_limit_h_max 17
_diffrn_reflns_limit_h_min -17
_diffrn_reflns_limit_k_max 18
_diffrn_reflns_limit_k_min -18
_diffrn_reflns_limit_l_max 18
_diffrn_reflns_limit_l_min -18
_diffrn_reflns_number 23337
_diffrn_reflns_theta_full 27.43
_diffrn_reflns_theta_max 27.43
_diffrn_reflns_theta_min 1.47
_exptl_absorpt_coefficient_mu 0.537
_exptl_absorpt_correction_T_max 0.9841
_exptl_absorpt_correction_T_min 0.8469
_exptl_absorpt_correction_type multi-scan
_exptl_absorpt_process_details 'CrystalClear (Rigaku Inc., 2007)'
_exptl_crystal_colour black
_exptl_crystal_density_diffrn 1.297
_exptl_crystal_density_method 'not measured'
_exptl_crystal_description plate
_exptl_crystal_F_000 1040
_exptl_crystal_size_max 0.32
_exptl_crystal_size_mid 0.23
_exptl_crystal_size_min 0.03
_refine_diff_density_max 0.851
_refine_diff_density_min -1.012
_refine_diff_density_rms 0.158
_refine_ls_extinction_method none
_refine_ls_goodness_of_fit_ref 1.248
_refine_ls_hydrogen_treatment constr
_refine_ls_matrix_type full
_refine_ls_number_parameters 570
_refine_ls_number_reflns 11856
_refine_ls_number_restraints 0
_refine_ls_restrained_S_all 1.248
_refine_ls_R_factor_all 0.1245
_refine_ls_R_factor_gt 0.0931
_refine_ls_shift/su_max 0.001
_refine_ls_shift/su_mean 0.000
_refine_ls_structure_factor_coef Fsqd
_refine_ls_weighting_details 'calc w=1/[\s^2^(Fo^2^)+(0.1000P)^2^+0.0000P] where P=(Fo^2^+2Fc^2^)/3'
_refine_ls_weighting_scheme calc
_refine_ls_wR_factor_gt 0.2301
_refine_ls_wR_factor_ref 0.2522
_reflns_number_gt 8513
_reflns_number_total 11856
_reflns_threshold_expression >2sigma(I)
_cod_data_source_file om400519b_si_002.cif
_cod_data_source_block sa2394
_cod_original_cell_volume 2630.8(12)
_cod_original_sg_symbol_H-M P-1
_cod_database_code 4081301

loop_
_symmetry_equiv_pos_as_xyz
'x, y, z'
'-x, -y, -z'

loop_
_atom_site_label
_atom_site_type_symbol
_atom_site_fract_x
_atom_site_fract_y
_atom_site_fract_z
_atom_site_U_iso_or_equiv
_atom_site_adp_type
_atom_site_occupancy
_atom_site_symmetry_multiplicity
_atom_site_calc_flag
_atom_site_refinement_flags
Ru1 Ru 0.12355(3) 0.74600(3) 0.24447(3) 0.03894(16) Uani 1 1 d .
Cl1 Cl 0.9743(2) 0.45583(18) 0.40329(18) 0.0919(7) Uani 1 1 d .
Cl2 Cl 1.0191(2) 0.3177(2) 0.25877(18) 0.1009(8) Uani 1 1 d .
Cl3 Cl 0.8166(2) 0.4097(2) 0.3164(3) 0.1206(10) Uani 1 1 d .
P1 P 0.24978(13) 0.25428(12) 0.95393(13) 0.0480(4) Uani 1 1 d .
F1 F 0.3159(3) 0.1637(3) 0.9968(3) 0.0643(10) Uani 1 1 d .
F2 F 0.1780(3) 0.1834(3) 0.9299(3) 0.0586(10) Uani 1 1 d .
F3 F 0.3187(3) 0.2433(3) 0.8476(3) 0.0611(10) Uani 1 1 d .
F4 F 0.1836(3) 0.3456(3) 0.9123(3) 0.0594(10) Uani 1 1 d .
F5 F 0.3213(3) 0.3240(3) 0.9782(3) 0.0671(11) Uani 1 1 d .
F6 F 0.1817(3) 0.2646(3) 1.0608(3) 0.0652(11) Uani 1 1 d .
N1 N 0.2611(4) 0.7894(3) 0.1853(3) 0.0438(11) Uani 1 1 d .
N2 N 0.0834(4) 0.8844(3) 0.1931(3) 0.0397(10) Uani 1 1 d .
N3 N 0.1189(4) 0.6730(4) 0.1190(4) 0.0484(12) Uani 1 1 d .
N4 N 0.1768(4) 0.6050(3) 0.2820(4) 0.0460(12) Uani 1 1 d .
N5 N -0.0220(4) 0.7248(3) 0.3174(4) 0.0407(11) Uani 1 1 d .
N6 N 0.2497(4) 0.9463(4) 0.5049(4) 0.0507(13) Uani 1 1 d .
C1 C 0.3518(5) 0.7356(5) 0.1824(5) 0.0600(18) Uani 1 1 d .
H1 H 0.3532 0.6688 0.2020 0.072 Uiso 1 1 calc R
C2 C 0.4413(5) 0.7731(5) 0.1524(6) 0.066(2) Uani 1 1 d .
H2 H 0.5026 0.7321 0.1492 0.079 Uiso 1 1 calc R
C3 C 0.4418(6) 0.8708(6) 0.1272(5) 0.0631(18) Uani 1 1 d .
H3 H 0.5025 0.8991 0.1103 0.076 Uiso 1 1 calc R
C4 C 0.3489(5) 0.9262(5) 0.1275(5) 0.0503(15) Uani 1 1 d .
H4 H 0.3466 0.9929 0.1069 0.060 Uiso 1 1 calc R
C5 C 0.2612(5) 0.8853(4) 0.1572(4) 0.0431(13) Uani 1 1 d .
C6 C 0.1606(5) 0.9377(4) 0.1588(4) 0.0442(13) Uani 1 1 d .
C7 C 0.1429(5) 1.0342(5) 0.1267(5) 0.0544(16) Uani 1 1 d .
H7 H 0.1974 1.0708 0.1038 0.065 Uiso 1 1 calc R
C8 C 0.0466(5) 1.0765(5) 0.1279(5) 0.0601(18) Uani 1 1 d .
H8 H 0.0343 1.1420 0.1044 0.072 Uiso 1 1 calc R
C9 C -0.0313(6) 1.0240(5) 0.1632(6) 0.067(2) Uani 1 1 d .
H9 H -0.0984 1.0533 0.1671 0.080 Uiso 1 1 calc R
C10 C -0.0112(5) 0.9259(4) 0.1936(5) 0.0481(14) Uani 1 1 d .
H10 H -0.0651 0.8882 0.2148 0.058 Uiso 1 1 calc R
C11 C 0.0882(6) 0.7137(5) 0.0374(5) 0.063(2) Uani 1 1 d .
H11 H 0.0721 0.7817 0.0304 0.075 Uiso 1 1 calc R
C12 C 0.0796(7) 0.6593(6) -0.0361(6) 0.084(3) Uani 1 1 d .
H12 H 0.0508 0.6884 -0.0893 0.100 Uiso 1 1 calc R
C13 C 0.1130(7) 0.5631(6) -0.0312(6) 0.078(2) Uani 1 1 d .
H13 H 0.1133 0.5261 -0.0841 0.094 Uiso 1 1 calc R
C14 C 0.1465(6) 0.5194(5) 0.0505(5) 0.068(2) Uani 1 1 d .
H14 H 0.1667 0.4520 0.0563 0.082 Uiso 1 1 calc R
C15 C 0.1497(5) 0.5770(4) 0.1236(5) 0.0484(14) Uani 1 1 d .
C16 C 0.1868(5) 0.5386(4) 0.2152(5) 0.0482(14) Uani 1 1 d .
C17 C 0.2270(5) 0.4440(4) 0.2327(5) 0.0592(17) Uani 1 1 d .
H17 H 0.2337 0.3993 0.1849 0.071 Uiso 1 1 calc R
C18 C 0.2566(6) 0.4154(5) 0.3172(6) 0.067(2) Uani 1 1 d .
H18 H 0.2836 0.3505 0.3296 0.080 Uiso 1 1 calc R
C19 C 0.2473(6) 0.4821(5) 0.3870(6) 0.0631(19) Uani 1 1 d .
H19 H 0.2681 0.4635 0.4472 0.076 Uiso 1 1 calc R
C20 C 0.2075(5) 0.5746(4) 0.3664(5) 0.0509(15) Uani 1 1 d .
H20 H 0.2010 0.6199 0.4136 0.061 Uiso 1 1 calc R
C21 C -0.0907(5) 0.6880(4) 0.2789(5) 0.0538(16) Uani 1 1 d .
H21 H -0.0712 0.6661 0.2153 0.065 Uiso 1 1 calc R
C22 C -0.1866(5) 0.6813(5) 0.3284(5) 0.0565(17) Uani 1 1 d .
H22 H -0.2326 0.6556 0.2992 0.068 Uiso 1 1 calc R
C23 C -0.2156(5) 0.7116(4) 0.4199(5) 0.0520(16) Uani 1 1 d .
H23 H -0.2818 0.7071 0.4552 0.062 Uiso 1 1 calc R
C24 C -0.1463(5) 0.7495(4) 0.4612(5) 0.0463(14) Uani 1 1 d .
H24 H -0.1649 0.7701 0.5253 0.056 Uiso 1 1 calc R
C25 C -0.0501(4) 0.7570(4) 0.4076(4) 0.0435(13) Uani 1 1 d .
C26 C 0.0270(4) 0.8014(4) 0.4380(4) 0.0417(13) Uani 1 1 d .
C27 C 0.0108(5) 0.8441(4) 0.5274(4) 0.0470(14) Uani 1 1 d .
H27 H -0.0509 0.8400 0.5721 0.056 Uiso 1 1 calc R
C28 C 0.0838(5) 0.8922(5) 0.5512(4) 0.0490(14) Uani 1 1 d .
H28 H 0.0717 0.9232 0.6101 0.059 Uiso 1 1 calc R
C29 C 0.1748(5) 0.8932(4) 0.4860(4) 0.0441(13) Uani 1 1 d .
C30 C 0.1932(5) 0.8472(4) 0.4011(4) 0.0449(13) Uani 1 1 d .
H30 H 0.2576 0.8455 0.3603 0.054 Uiso 1 1 calc R
C31 C 0.1191(5) 0.8025(4) 0.3734(4) 0.0428(13) Uani 1 1 d .
C32 C 0.2939(5) 1.0126(4) 0.4297(5) 0.0479(14) Uani 1 1 d .
C33 C 0.2445(5) 1.0583(4) 0.3598(4) 0.0470(14) Uani 1 1 d .
H33 H 0.1784 1.0456 0.3602 0.056 Uiso 1 1 calc R
C34 C 0.2898(5) 1.1233(4) 0.2879(4) 0.0481(14) Uani 1 1 d .
H34 H 0.2531 1.1546 0.2410 0.058 Uiso 1 1 calc R
C35 C 0.3861(5) 1.1436(5) 0.2829(5) 0.0574(17) Uani 1 1 d .
C36 C 0.4363(6) 1.0954(6) 0.3539(6) 0.067(2) Uani 1 1 d .
H36 H 0.5030 1.1071 0.3525 0.080 Uiso 1 1 calc R
C37 C 0.3920(5) 1.0312(6) 0.4265(5) 0.0616(19) Uani 1 1 d .
H37 H 0.4281 0.9999 0.4738 0.074 Uiso 1 1 calc R
C38 C 0.4357(6) 1.2106(6) 0.2026(6) 0.077(2) Uani 1 1 d .
H38A H 0.4382 1.1858 0.1395 0.115 Uiso 1 1 calc R
H38B H 0.5038 1.2150 0.2110 0.115 Uiso 1 1 calc R
H38C H 0.3972 1.2747 0.2052 0.115 Uiso 1 1 calc R
C39 C 0.2678(5) 0.9410(4) 0.6020(4) 0.0452(13) Uani 1 1 d .
C40 C 0.2780(5) 1.0240(5) 0.6437(5) 0.0492(15) Uani 1 1 d .
H40 H 0.2738 1.0847 0.6072 0.059 Uiso 1 1 calc R
C41 C 0.2941(5) 1.0189(5) 0.7379(5) 0.0605(18) Uani 1 1 d .
H41 H 0.3022 1.0760 0.7647 0.073 Uiso 1 1 calc R
C42 C 0.2987(5) 0.9298(5) 0.7952(5) 0.0535(16) Uani 1 1 d .
C43 C 0.2855(5) 0.8486(5) 0.7518(4) 0.0521(15) Uani 1 1 d .
H43 H 0.2852 0.7881 0.7889 0.063 Uiso 1 1 calc R
C44 C 0.2732(5) 0.8540(4) 0.6575(5) 0.0511(15) Uani 1 1 d .
H44 H 0.2682 0.7966 0.6294 0.061 Uiso 1 1 calc R
C45 C 0.3123(7) 0.9272(6) 0.8985(5) 0.080(2) Uani 1 1 d .
H45A H 0.3836 0.9247 0.8994 0.119 Uiso 1 1 calc R
H45B H 0.2863 0.8699 0.9355 0.119 Uiso 1 1 calc R
H45C H 0.2759 0.9852 0.9281 0.119 Uiso 1 1 calc R
C46 C 0.9275(7) 0.3683(6) 0.3533(6) 0.079(2) Uani 1 1 d .
H46 H 0.9132 0.3155 0.4056 0.095 Uiso 1 1 calc R

loop_
_atom_site_aniso_label
_atom_site_aniso_U_11
_atom_site_aniso_U_22
_atom_site_aniso_U_33
_atom_site_aniso_U_23
_atom_site_aniso_U_13
_atom_site_aniso_U_12
Ru1 0.0387(3) 0.0354(2) 0.0437(3) -0.01139(18) -0.0109(2) 0.00270(18)
Cl1 0.0988(18) 0.0971(17) 0.0848(15) -0.0230(13) -0.0247(13) -0.0072(14)
Cl2 0.112(2) 0.122(2) 0.0765(14) -0.0302(14) -0.0210(14) -0.0199(16)
Cl3 0.099(2) 0.105(2) 0.170(3) -0.003(2) -0.052(2) -0.0207(17)
P1 0.0453(9) 0.0460(8) 0.0533(9) -0.0125(7) -0.0090(8) -0.0022(7)
F1 0.057(2) 0.055(2) 0.077(3) 0.000(2) -0.012(2) 0.0061(18)
F2 0.050(2) 0.052(2) 0.077(3) -0.0195(19) -0.0127(19) -0.0075(17)
F3 0.048(2) 0.070(3) 0.061(2) -0.012(2) -0.0020(18) -0.0033(19)
F4 0.067(3) 0.049(2) 0.064(2) -0.0087(18) -0.022(2) 0.0026(18)
F5 0.070(3) 0.063(2) 0.080(3) -0.017(2) -0.026(2) -0.025(2)
F6 0.070(3) 0.062(2) 0.054(2) -0.0136(19) 0.004(2) 0.004(2)
N1 0.047(3) 0.040(2) 0.041(3) -0.006(2) -0.007(2) 0.005(2)
N2 0.039(3) 0.040(2) 0.036(2) -0.010(2) -0.002(2) 0.004(2)
N3 0.061(3) 0.047(3) 0.043(3) -0.016(2) -0.021(2) 0.004(2)
N4 0.052(3) 0.038(2) 0.051(3) -0.007(2) -0.015(2) 0.000(2)
N5 0.042(3) 0.036(2) 0.048(3) -0.008(2) -0.012(2) -0.006(2)
N6 0.055(3) 0.063(3) 0.043(3) -0.012(2) -0.014(2) -0.027(3)
C1 0.045(4) 0.052(4) 0.077(5) -0.008(3) -0.006(3) 0.007(3)
C2 0.035(3) 0.057(4) 0.098(6) -0.006(4) -0.004(4) 0.002(3)
C3 0.052(4) 0.072(5) 0.062(4) -0.006(4) -0.003(3) -0.012(4)
C4 0.052(4) 0.050(3) 0.049(3) -0.006(3) -0.009(3) -0.005(3)
C5 0.045(3) 0.050(3) 0.032(3) -0.005(2) -0.006(2) 0.003(3)
C6 0.047(3) 0.044(3) 0.039(3) -0.008(2) -0.002(3) -0.001(3)
C7 0.048(4) 0.047(3) 0.060(4) 0.002(3) 0.002(3) -0.003(3)
C8 0.060(4) 0.046(3) 0.072(5) 0.001(3) -0.017(4) 0.005(3)
C9 0.053(4) 0.053(4) 0.085(5) -0.001(4) -0.006(4) 0.011(3)
C10 0.038(3) 0.045(3) 0.058(4) -0.004(3) -0.010(3) 0.005(3)
C11 0.091(6) 0.052(4) 0.056(4) -0.019(3) -0.042(4) 0.011(4)
C12 0.116(7) 0.069(5) 0.080(5) -0.038(4) -0.062(5) 0.028(5)
C13 0.107(7) 0.065(4) 0.075(5) -0.036(4) -0.048(5) 0.013(4)
C14 0.090(6) 0.051(4) 0.064(4) -0.022(3) -0.022(4) 0.011(4)
C15 0.045(3) 0.043(3) 0.060(4) -0.020(3) -0.012(3) -0.001(3)
C16 0.043(3) 0.040(3) 0.059(4) -0.007(3) -0.007(3) -0.001(3)
C17 0.065(5) 0.039(3) 0.070(4) -0.011(3) -0.010(4) 0.005(3)
C18 0.079(5) 0.041(3) 0.077(5) -0.009(3) -0.019(4) 0.016(3)
C19 0.074(5) 0.046(3) 0.069(5) -0.004(3) -0.022(4) 0.003(3)
C20 0.058(4) 0.048(3) 0.054(4) -0.007(3) -0.026(3) -0.006(3)
C21 0.057(4) 0.051(3) 0.067(4) -0.011(3) -0.033(3) -0.016(3)
C22 0.050(4) 0.049(3) 0.076(5) -0.001(3) -0.022(4) -0.011(3)
C23 0.045(4) 0.042(3) 0.073(4) 0.001(3) -0.019(3) -0.014(3)
C24 0.050(4) 0.040(3) 0.054(3) -0.009(3) -0.017(3) -0.008(3)
C25 0.042(3) 0.037(3) 0.051(3) -0.004(2) -0.012(3) 0.000(2)
C26 0.034(3) 0.045(3) 0.049(3) -0.008(3) -0.017(3) 0.000(2)
C27 0.041(3) 0.055(3) 0.045(3) -0.009(3) -0.004(3) -0.008(3)
C28 0.048(4) 0.060(4) 0.043(3) -0.019(3) -0.013(3) -0.002(3)
C29 0.045(3) 0.048(3) 0.045(3) -0.006(3) -0.016(3) -0.013(3)
C30 0.045(3) 0.046(3) 0.044(3) -0.011(3) -0.005(3) -0.006(3)
C31 0.050(3) 0.041(3) 0.037(3) -0.007(2) -0.013(3) 0.007(3)
C32 0.046(4) 0.052(3) 0.049(3) -0.015(3) -0.011(3) -0.006(3)
C33 0.043(3) 0.050(3) 0.054(3) -0.019(3) -0.018(3) 0.000(3)
C34 0.047(4) 0.051(3) 0.046(3) -0.010(3) -0.009(3) 0.001(3)
C35 0.049(4) 0.062(4) 0.057(4) -0.011(3) -0.004(3) 0.003(3)
C36 0.050(4) 0.085(5) 0.069(5) 0.002(4) -0.016(4) -0.021(4)
C37 0.050(4) 0.083(5) 0.060(4) 0.003(4) -0.022(3) -0.023(4)
C38 0.060(5) 0.084(6) 0.080(5) 0.005(5) -0.006(4) -0.008(4)
C39 0.040(3) 0.056(3) 0.043(3) -0.012(3) -0.013(3) -0.004(3)
C40 0.053(4) 0.048(3) 0.051(3) -0.015(3) -0.020(3) -0.001(3)
C41 0.054(4) 0.069(4) 0.066(4) -0.035(4) -0.023(3) 0.004(3)
C42 0.049(4) 0.068(4) 0.048(3) -0.019(3) -0.021(3) 0.006(3)
C43 0.051(4) 0.062(4) 0.041(3) -0.007(3) -0.008(3) 0.004(3)
C44 0.060(4) 0.043(3) 0.052(4) -0.009(3) -0.013(3) -0.005(3)
C45 0.100(7) 0.100(6) 0.038(3) -0.011(4) -0.022(4) 0.010(5)
C46 0.087(6) 0.085(6) 0.070(5) -0.010(4) -0.031(5) -0.004(5)

loop_
_atom_type_symbol
_atom_type_description
_atom_type_scat_dispersion_real
_atom_type_scat_dispersion_imag
_atom_type_scat_source
C C 0.0033 0.0016 'International Tables Vol C Tables 4.2.6.8 and 6.1.1.4'
H H 0.0000 0.0000 'International Tables Vol C Tables 4.2.6.8 and 6.1.1.4'
Cl Cl 0.1484 0.1585 'International Tables Vol C Tables 4.2.6.8 and 6.1.1.4'
F F 0.0171 0.0103 'International Tables Vol C Tables 4.2.6.8 and 6.1.1.4'
N N 0.0061 0.0033 'International Tables Vol C Tables 4.2.6.8 and 6.1.1.4'
P P 0.1023 0.0942 'International Tables Vol C Tables 4.2.6.8 and 6.1.1.4'
Ru Ru -1.2594 0.8363 'International Tables Vol C Tables 4.2.6.8 and 6.1.1.4'

loop_
_geom_angle_atom_site_label_1
_geom_angle_atom_site_label_2
_geom_angle_atom_site_label_3
_geom_angle
C31 Ru1 N2 86.0(2)
C31 Ru1 N1 92.3(2)
N2 Ru1 N1 79.01(19)
C31 Ru1 N4 98.4(2)
N2 Ru1 N4 173.38(19)
N1 Ru1 N4 95.8(2)
C31 Ru1 N5 79.3(2)
N2 Ru1 N5 94.20(18)
N1 Ru1 N5 169.66(18)
N4 Ru1 N5 91.48(19)
C31 Ru1 N3 173.1(2)
N2 Ru1 N3 98.93(18)
N1 Ru1 N3 93.3(2)
N4 Ru1 N3 77.12(19)
N5 Ru1 N3 95.5(2)
F5 P1 F2 179.6(3)
F5 P1 F1 89.7(2)
F2 P1 F1 89.9(2)
F5 P1 F4 89.8(2)
F2 P1 F4 90.6(2)
F1 P1 F4 179.3(2)
F5 P1 F3 90.4(2)
F2 P1 F3 89.7(2)
F1 P1 F3 90.1(2)
F4 P1 F3 90.4(2)
F5 P1 F6 89.4(2)
F2 P1 F6 90.5(2)
F1 P1 F6 89.3(2)
F4 P1 F6 90.2(2)
F3 P1 F6 179.4(3)
C1 N1 C5 117.1(6)
C1 N1 Ru1 126.8(4)
C5 N1 Ru1 115.6(4)
C10 N2 C6 119.1(5)
C10 N2 Ru1 125.6(4)
C6 N2 Ru1 115.3(4)
C11 N3 C15 117.9(5)
C11 N3 Ru1 126.2(4)
C15 N3 Ru1 115.9(4)
C20 N4 C16 117.3(5)
C20 N4 Ru1 124.5(4)
C16 N4 Ru1 118.1(4)
C25 N5 C21 118.8(6)
C25 N5 Ru1 115.7(4)
C21 N5 Ru1 125.4(4)
C32 N6 C39 122.0(5)
C32 N6 C29 118.6(5)
C39 N6 C29 118.8(5)
N1 C1 C2 123.4(6)
N1 C1 H1 118.3
C2 C1 H1 118.3
C1 C2 C3 119.7(6)
C1 C2 H2 120.1
C3 C2 H2 120.1
C2 C3 C4 117.2(6)
C2 C3 H3 121.4
C4 C3 H3 121.4
C5 C4 C3 120.9(6)
C5 C4 H4 119.5
C3 C4 H4 119.5
N1 C5 C4 121.6(6)
N1 C5 C6 113.8(5)
C4 C5 C6 124.6(6)
N2 C6 C7 120.9(6)
N2 C6 C5 115.3(5)
C7 C6 C5 123.8(6)
C8 C7 C6 119.9(6)
C8 C7 H7 120.0
C6 C7 H7 120.0
C9 C8 C7 119.6(6)
C9 C8 H8 120.2
C7 C8 H8 120.2
C8 C9 C10 119.2(6)
C8 C9 H9 120.4
C10 C9 H9 120.4
N2 C10 C9 121.1(6)
N2 C10 H10 119.4
C9 C10 H10 119.4
N3 C11 C12 121.9(6)
N3 C11 H11 119.0
C12 C11 H11 119.0
C13 C12 C11 119.0(7)
C13 C12 H12 120.5
C11 C12 H12 120.5
C12 C13 C14 120.2(6)
C12 C13 H13 119.9
C14 C13 H13 119.9
C13 C14 C15 118.0(6)
C13 C14 H14 121.0
C15 C14 H14 121.0
N3 C15 C14 122.6(6)
N3 C15 C16 114.3(5)
C14 C15 C16 123.1(6)
N4 C16 C17 121.6(6)
N4 C16 C15 114.4(5)
C17 C16 C15 124.1(6)
C18 C17 C16 120.1(6)
C18 C17 H17 119.9
C16 C17 H17 119.9
C17 C18 C19 119.5(6)
C17 C18 H18 120.3
C19 C18 H18 120.3
C20 C19 C18 118.3(7)
C20 C19 H19 120.9
C18 C19 H19 120.9
N4 C20 C19 123.3(6)
N4 C20 H20 118.4
C19 C20 H20 118.4
N5 C21 C22 122.5(7)
N5 C21 H21 118.8
C22 C21 H21 118.8
C23 C22 C21 119.6(6)
C23 C22 H22 120.2
C21 C22 H22 120.2
C22 C23 C24 119.0(6)
C22 C23 H23 120.5
C24 C23 H23 120.5
C25 C24 C23 119.7(6)
C25 C24 H24 120.2
C23 C24 H24 120.2
N5 C25 C24 120.5(5)
N5 C25 C26 113.8(5)
C24 C25 C26 125.7(6)
C31 C26 C27 120.2(5)
C31 C26 C25 117.2(5)
C27 C26 C25 122.6(5)
C28 C27 C26 121.2(6)
C28 C27 H27 119.4
C26 C27 H27 119.4
C29 C28 C27 117.9(5)
C29 C28 H28 121.1
C27 C28 H28 121.1
C30 C29 C28 121.3(5)
C30 C29 N6 119.0(6)
C28 C29 N6 119.7(5)
C29 C30 C31 121.7(6)
C29 C30 H30 119.1
C31 C30 H30 119.1
C26 C31 C30 117.6(5)
C26 C31 Ru1 113.9(4)
C30 C31 Ru1 128.4(5)
C33 C32 C37 118.4(6)
C33 C32 N6 122.7(6)
C37 C32 N6 118.9(6)
C32 C33 C34 121.0(6)
C32 C33 H33 119.5
C34 C33 H33 119.5
C35 C34 C33 122.1(6)
C35 C34 H34 119.0
C33 C34 H34 119.0
C34 C35 C36 116.4(6)
C34 C35 C38 121.6(7)
C36 C35 C38 122.0(7)
C37 C36 C35 122.3(7)
C37 C36 H36 118.9
C35 C36 H36 118.9
C36 C37 C32 119.9(7)
C36 C37 H37 120.1
C32 C37 H37 120.1
C35 C38 H38A 109.5
C35 C38 H38B 109.5
H38A C38 H38B 109.5
C35 C38 H38C 109.5
H38A C38 H38C 109.5
H38B C38 H38C 109.5
C44 C39 C40 118.3(6)
C44 C39 N6 121.0(5)
C40 C39 N6 120.7(6)
C41 C40 C39 120.6(6)
C41 C40 H40 119.7
C39 C40 H40 119.7
C40 C41 C42 121.1(6)
C40 C41 H41 119.4
C42 C41 H41 119.4
C43 C42 C41 116.7(6)
C43 C42 C45 123.4(7)
C41 C42 C45 119.8(6)
C44 C43 C42 121.7(6)
C44 C43 H43 119.2
C42 C43 H43 119.2
C43 C44 C39 121.5(6)
C43 C44 H44 119.2
C39 C44 H44 119.2
C42 C45 H45A 109.5
C42 C45 H45B 109.5
H45A C45 H45B 109.5
C42 C45 H45C 109.5
H45A C45 H45C 109.5
H45B C45 H45C 109.5
Cl3 C46 Cl1 112.8(5)
Cl3 C46 Cl2 112.3(5)
Cl1 C46 Cl2 110.3(5)
Cl3 C46 H46 107.0
Cl1 C46 H46 107.0
Cl2 C46 H46 107.0

loop_
_geom_bond_atom_site_label_1
_geom_bond_atom_site_label_2
_geom_bond_distance
Ru1 C31 2.042(6)
Ru1 N2 2.047(5)
Ru1 N1 2.050(5)
Ru1 N4 2.071(5)
Ru1 N5 2.098(5)
Ru1 N3 2.149(5)
Cl1 C46 1.734(9)
Cl2 C46 1.765(9)
Cl3 C46 1.722(9)
P1 F5 1.586(4)
P1 F2 1.600(4)
P1 F1 1.602(4)
P1 F4 1.602(4)
P1 F3 1.607(4)
P1 F6 1.607(4)
N1 C1 1.364(8)
N1 C5 1.365(7)
N2 C10 1.352(7)
N2 C6 1.360(7)
N3 C11 1.351(7)
N3 C15 1.356(7)
N4 C20 1.353(7)
N4 C16 1.365(7)
N5 C25 1.354(7)
N5 C21 1.365(7)
N6 C32 1.429(8)
N6 C39 1.432(7)
N6 C29 1.435(7)
C1 C2 1.375(9)
C1 H1 0.9500
C2 C3 1.381(9)
C2 H2 0.9500
C3 C4 1.403(9)
C3 H3 0.9500
C4 C5 1.375(9)
C4 H4 0.9500
C5 C6 1.474(8)
C6 C7 1.389(8)
C7 C8 1.375(9)
C7 H7 0.9500
C8 C9 1.363(10)
C8 H8 0.9500
C9 C10 1.408(9)
C9 H9 0.9500
C10 H10 0.9500
C11 C12 1.382(9)
C11 H11 0.9500
C12 C13 1.367(10)
C12 H12 0.9500
C13 C14 1.382(10)
C13 H13 0.9500
C14 C15 1.384(9)
C14 H14 0.9500
C15 C16 1.508(9)
C16 C17 1.386(8)
C17 C18 1.343(10)
C17 H17 0.9500
C18 C19 1.402(10)
C18 H18 0.9500
C19 C20 1.366(9)
C19 H19 0.9500
C20 H20 0.9500
C21 C22 1.370(9)
C21 H21 0.9500
C22 C23 1.361(10)
C22 H22 0.9500
C23 C24 1.403(8)
C23 H23 0.9500
C24 C25 1.393(8)
C24 H24 0.9500
C25 C26 1.457(8)
C26 C31 1.400(8)
C26 C27 1.413(8)
C27 C28 1.398(8)
C27 H27 0.9500
C28 C29 1.391(8)
C28 H28 0.9500
C29 C30 1.378(8)
C30 C31 1.406(8)
C30 H30 0.9500
C32 C33 1.368(8)
C32 C37 1.401(8)
C33 C34 1.397(9)
C33 H33 0.9500
C34 C35 1.380(9)
C34 H34 0.9500
C35 C36 1.399(9)
C35 C38 1.505(10)
C36 C37 1.390(10)
C36 H36 0.9500
C37 H37 0.9500
C38 H38A 0.9800
C38 H38B 0.9800
C38 H38C 0.9800
C39 C44 1.383(8)
C39 C40 1.395(8)
C40 C41 1.382(9)
C40 H40 0.9500
C41 C42 1.419(9)
C41 H41 0.9500
C42 C43 1.397(9)
C42 C45 1.502(8)
C43 C44 1.368(8)
C43 H43 0.9500
C44 H44 0.9500
C45 H45A 0.9800
C45 H45B 0.9800
C45 H45C 0.9800
C46 H46 1.0000

loop_
_geom_torsion_atom_site_label_1
_geom_torsion_atom_site_label_2
_geom_torsion_atom_site_label_3
_geom_torsion_atom_site_label_4
_geom_torsion
C31 Ru1 N1 C1 95.5(6)
N2 Ru1 N1 C1 -179.0(6)
N4 Ru1 N1 C1 -3.2(6)
N5 Ru1 N1 C1 131.4(10)
N3 Ru1 N1 C1 -80.6(6)
C31 Ru1 N1 C5 -75.9(4)
N2 Ru1 N1 C5 9.6(4)
N4 Ru1 N1 C5 -174.5(4)
N5 Ru1 N1 C5 -39.9(12)
N3 Ru1 N1 C5 108.1(4)
C31 Ru1 N2 C10 -92.3(5)
N1 Ru1 N2 C10 174.6(5)
N4 Ru1 N2 C10 135.8(15)
N5 Ru1 N2 C10 -13.3(5)
N3 Ru1 N2 C10 82.9(5)
C31 Ru1 N2 C6 85.7(4)
N1 Ru1 N2 C6 -7.4(4)
N4 Ru1 N2 C6 -46.2(18)
N5 Ru1 N2 C6 164.7(4)
N3 Ru1 N2 C6 -99.1(4)
C31 Ru1 N3 C11 130.4(17)
N2 Ru1 N3 C11 -5.2(6)
N1 Ru1 N3 C11 -84.5(6)
N4 Ru1 N3 C11 -179.7(6)
N5 Ru1 N3 C11 90.0(6)
C31 Ru1 N3 C15 -49(2)
N2 Ru1 N3 C15 175.0(5)
N1 Ru1 N3 C15 95.7(5)
N4 Ru1 N3 C15 0.4(5)
N5 Ru1 N3 C15 -89.8(5)
C31 Ru1 N4 C20 -6.8(6)
N2 Ru1 N4 C20 124.7(15)
N1 Ru1 N4 C20 86.5(5)
N5 Ru1 N4 C20 -86.2(5)
N3 Ru1 N4 C20 178.5(6)
C31 Ru1 N4 C16 176.9(5)
N2 Ru1 N4 C16 -51.6(18)
N1 Ru1 N4 C16 -89.8(5)
N5 Ru1 N4 C16 97.5(5)
N3 Ru1 N4 C16 2.2(4)
C31 Ru1 N5 C25 1.0(4)
N2 Ru1 N5 C25 -84.1(4)
N1 Ru1 N5 C25 -35.6(12)
N4 Ru1 N5 C25 99.3(4)
N3 Ru1 N5 C25 176.5(4)
C31 Ru1 N5 C21 176.4(5)
N2 Ru1 N5 C21 91.3(5)
N1 Ru1 N5 C21 139.8(9)
N4 Ru1 N5 C21 -85.3(5)
N3 Ru1 N5 C21 -8.1(5)
C5 N1 C1 C2 -0.3(10)
Ru1 N1 C1 C2 -171.6(6)
N1 C1 C2 C3 2.6(12)
C1 C2 C3 C4 -4.1(11)
C2 C3 C4 C5 3.6(10)
C1 N1 C5 C4 -0.2(8)
Ru1 N1 C5 C4 172.0(4)
C1 N1 C5 C6 177.8(5)
Ru1 N1 C5 C6 -10.0(6)
C3 C4 C5 N1 -1.5(9)
C3 C4 C5 C6 -179.2(6)
C10 N2 C6 C7 1.5(8)
Ru1 N2 C6 C7 -176.6(4)
C10 N2 C6 C5 -177.5(5)
Ru1 N2 C6 C5 4.4(6)
N1 C5 C6 N2 3.7(7)
C4 C5 C6 N2 -178.4(5)
N1 C5 C6 C7 -175.3(5)
C4 C5 C6 C7 2.6(9)
N2 C6 C7 C8 -1.0(10)
C5 C6 C7 C8 177.9(6)
C6 C7 C8 C9 1.6(11)
C7 C8 C9 C10 -2.8(12)
C6 N2 C10 C9 -2.7(9)
Ru1 N2 C10 C9 175.2(5)
C8 C9 C10 N2 3.4(11)
C15 N3 C11 C12 5.6(12)
Ru1 N3 C11 C12 -174.2(6)
N3 C11 C12 C13 -7.1(14)
C11 C12 C13 C14 5.9(15)
C12 C13 C14 C15 -3.3(14)
C11 N3 C15 C14 -3.0(10)
Ru1 N3 C15 C14 176.8(6)
C11 N3 C15 C16 177.5(6)
Ru1 N3 C15 C16 -2.7(7)
C13 C14 C15 N3 1.9(12)
C13 C14 C15 C16 -178.6(7)
C20 N4 C16 C17 -0.2(9)
Ru1 N4 C16 C17 176.4(5)
C20 N4 C16 C15 179.1(5)
Ru1 N4 C16 C15 -4.3(7)
N3 C15 C16 N4 4.5(8)
C14 C15 C16 N4 -175.0(7)
N3 C15 C16 C17 -176.2(6)
C14 C15 C16 C17 4.3(11)
N4 C16 C17 C18 0.5(11)
C15 C16 C17 C18 -178.7(7)
C16 C17 C18 C19 -0.6(12)
C17 C18 C19 C20 0.4(12)
C16 N4 C20 C19 0.0(10)
Ru1 N4 C20 C19 -176.4(5)
C18 C19 C20 N4 -0.1(11)
C25 N5 C21 C22 -0.7(9)
Ru1 N5 C21 C22 -176.0(5)
N5 C21 C22 C23 -0.5(10)
C21 C22 C23 C24 0.3(10)
C22 C23 C24 C25 1.0(9)
C21 N5 C25 C24 2.1(8)
Ru1 N5 C25 C24 177.8(4)
C21 N5 C25 C26 -175.6(5)
Ru1 N5 C25 C26 0.2(6)
C23 C24 C25 N5 -2.3(9)
C23 C24 C25 C26 175.1(5)
N5 C25 C26 C31 -2.0(8)
C24 C25 C26 C31 -179.5(5)
N5 C25 C26 C27 176.6(5)
C24 C25 C26 C27 -1.0(9)
C31 C26 C27 C28 3.2(9)
C25 C26 C27 C28 -175.3(6)
C26 C27 C28 C29 -2.7(9)
C27 C28 C29 C30 -1.0(9)
C27 C28 C29 N6 176.5(5)
C32 N6 C29 C30 48.5(8)
C39 N6 C29 C30 -139.9(6)
C32 N6 C29 C28 -129.1(6)
C39 N6 C29 C28 42.6(8)
C28 C29 C30 C31 4.3(9)
N6 C29 C30 C31 -173.2(5)
C27 C26 C31 C30 0.0(8)
C25 C26 C31 C30 178.6(5)
C27 C26 C31 Ru1 -175.7(4)
C25 C26 C31 Ru1 2.8(7)
C29 C30 C31 C26 -3.7(9)
C29 C30 C31 Ru1 171.4(4)
N2 Ru1 C31 C26 93.0(4)
N1 Ru1 C31 C26 171.8(4)
N4 Ru1 C31 C26 -92.0(4)
N5 Ru1 C31 C26 -2.0(4)
N3 Ru1 C31 C26 -43.1(19)
N2 Ru1 C31 C30 -82.2(5)
N1 Ru1 C31 C30 -3.4(5)
N4 Ru1 C31 C30 92.8(5)
N5 Ru1 C31 C30 -177.2(5)
N3 Ru1 C31 C30 141.7(16)
C39 N6 C32 C33 -143.1(6)
C29 N6 C32 C33 28.2(9)
C39 N6 C32 C37 37.4(9)
C29 N6 C32 C37 -151.3(6)
C37 C32 C33 C34 -1.1(9)
N6 C32 C33 C34 179.4(6)
C32 C33 C34 C35 0.9(9)
C33 C34 C35 C36 -0.1(10)
C33 C34 C35 C38 177.4(7)
C34 C35 C36 C37 -0.5(11)
C38 C35 C36 C37 -178.0(8)
C35 C36 C37 C32 0.3(12)
C33 C32 C37 C36 0.6(11)
N6 C32 C37 C36 -179.9(7)
C32 N6 C39 C44 -145.4(6)
C29 N6 C39 C44 43.3(9)
C32 N6 C39 C40 36.1(9)
C29 N6 C39 C40 -135.2(6)
C44 C39 C40 C41 0.6(10)
N6 C39 C40 C41 179.2(6)
C39 C40 C41 C42 -1.3(10)
C40 C41 C42 C43 -0.4(10)
C40 C41 C42 C45 -177.6(7)
C41 C42 C43 C44 2.7(10)
C45 C42 C43 C44 179.9(7)
C42 C43 C44 C39 -3.5(10)
C40 C39 C44 C43 1.7(10)
N6 C39 C44 C43 -176.8(6)

loop_
_platon_squeeze_void_nr
_platon_squeeze_void_average_x
_platon_squeeze_void_average_y
_platon_squeeze_void_average_z
_platon_squeeze_void_volume
_platon_squeeze_void_count_electrons
_platon_squeeze_void_content
1 0.500 0.500 0.712 546 204 ' '
